data_1508332
loop_
_publ_author_name
'Wang, Lu'
'Shao, Yushang'
'Liu, Yuanhong'

_publ_section_title
;
 Nucleophilic addition of grignard reagents to 3-acylindoles:
 stereoselective synthesis of highly substituted indoline scaffolds.
;
_journal_issue 15
_journal_name_full 'Organic letters'
_journal_page_first 3978
_journal_page_last 3981
_journal_paper_doi 10.1021/ol301750b
_journal_volume 14
_journal_year 2012
_chemical_formula_sum 'C22 H19 N O'
_chemical_formula_weight 313.38
_chemical_name_systematic
; 
 ? 
;
_space_group_IT_number 14
_symmetry_cell_setting monoclinic
_symmetry_space_group_name_Hall '-P 2ybc'
_symmetry_space_group_name_H-M 'P 1 21/c 1'
_atom_sites_solution_hydrogens geom
_atom_sites_solution_primary direct
_atom_sites_solution_secondary difmap
_audit_creation_method SHELXL-97
_cell_angle_alpha 90.00
_cell_angle_beta 95.9050(10)
_cell_angle_gamma 90.00
_cell_formula_units_Z 8
_cell_length_a 9.0768(4)
_cell_length_b 25.8843(13)
_cell_length_c 14.4348(7)
_cell_measurement_reflns_used 4920
_cell_measurement_temperature 293(2)
_cell_measurement_theta_max 24.441
_cell_measurement_theta_min 2.255
_cell_volume 3373.4(3)
_computing_cell_refinement 'Bruker SMART'
_computing_data_collection 'Bruker SMART'
_computing_data_reduction 'Bruker SHELXTL'
_computing_molecular_graphics 'Bruker SHELXTL'
_computing_publication_material 'Bruker SHELXTL'
_computing_structure_refinement 'SHELXL-97 (Sheldrick, 1997)'
_computing_structure_solution 'SHELXS-97 (Sheldrick, 1990)'
_diffrn_ambient_temperature 293(2)
_diffrn_measured_fraction_theta_full 0.999
_diffrn_measured_fraction_theta_max 0.999
_diffrn_measurement_device_type 'CCD area detector'
_diffrn_measurement_method 'phi and omega scans'
_diffrn_radiation_monochromator graphite
_diffrn_radiation_source 'fine-focus sealed tube'
_diffrn_radiation_type MoK\a
_diffrn_radiation_wavelength 0.71073
_diffrn_reflns_av_R_equivalents 0.0281
_diffrn_reflns_av_sigmaI/netI 0.0327
_diffrn_reflns_limit_h_max 10
_diffrn_reflns_limit_h_min -11
_diffrn_reflns_limit_k_max 30
_diffrn_reflns_limit_k_min -33
_diffrn_reflns_limit_l_max 18
_diffrn_reflns_limit_l_min -18
_diffrn_reflns_number 22082
_diffrn_reflns_theta_full 27.00
_diffrn_reflns_theta_max 27.00
_diffrn_reflns_theta_min 1.57
_exptl_absorpt_coefficient_mu 0.075
_exptl_absorpt_correction_T_max 1.0000
_exptl_absorpt_correction_T_min 0.8565
_exptl_absorpt_correction_type empirical
_exptl_absorpt_process_details sadabs
_exptl_crystal_colour colorless
_exptl_crystal_density_diffrn 1.234
_exptl_crystal_density_method 'not measured'
_exptl_crystal_description prismatic
_exptl_crystal_F_000 1328
_exptl_crystal_size_max 0.350
_exptl_crystal_size_mid 0.228
_exptl_crystal_size_min 0.195
_refine_diff_density_max 0.148
_refine_diff_density_min -0.248
_refine_diff_density_rms 0.042
_refine_ls_extinction_method none
_refine_ls_goodness_of_fit_ref 1.019
_refine_ls_hydrogen_treatment constr
_refine_ls_matrix_type full
_refine_ls_number_parameters 435
_refine_ls_number_reflns 7360
_refine_ls_number_restraints 0
_refine_ls_restrained_S_all 1.019
_refine_ls_R_factor_all 0.0718
_refine_ls_R_factor_gt 0.0488
_refine_ls_shift/su_max 0.001
_refine_ls_shift/su_mean 0.000
_refine_ls_structure_factor_coef Fsqd
_refine_ls_weighting_details 'calc w=1/[\s^2^(Fo^2^)+(0.0595P)^2^+0.4505P] where P=(Fo^2^+2Fc^2^)/3'
_refine_ls_weighting_scheme calc
_refine_ls_wR_factor_gt 0.1158
_refine_ls_wR_factor_ref 0.1295
_reflns_number_gt 5248
_reflns_number_total 7360
_reflns_threshold_expression >2sigma(I)
_cod_data_source_file ol301750b_si_002.cif
_cod_data_source_block cd211586
_cod_depositor_comments
;
The following automatic conversions were performed:

'_symmetry_cell_setting' value 'Monoclinic' changed to 'monoclinic'
according to /home/saulius/struct/CIF-dictionaries/cif_core.dic
dictionary named 'cif_core.dic' version 2.4.2 from 2011-04-26.

Automatic conversion script
Id: cif_fix_values 1891 2012-01-12 08:04:46Z andrius 
;
_cod_original_sg_symbol_H-M P2(1)/c
_cod_database_code 1508332

loop_
_symmetry_equiv_pos_as_xyz
'x, y, z'
'-x, y+1/2, -z+1/2'
'-x, -y, -z'
'x, -y-1/2, z-1/2'

loop_
_atom_site_label
_atom_site_type_symbol
_atom_site_fract_x
_atom_site_fract_y
_atom_site_fract_z
_atom_site_U_iso_or_equiv
_atom_site_adp_type
_atom_site_occupancy
_atom_site_symmetry_multiplicity
_atom_site_calc_flag
_atom_site_refinement_flags
O1 O 1.04050(13) 0.46462(4) 0.27279(8) 0.0591(3) Uani 1 1 d .
O2 O 0.43299(14) 0.21471(5) 0.75736(9) 0.0658(3) Uani 1 1 d .
N1 N 0.78029(14) 0.53886(5) 0.07328(9) 0.0502(3) Uani 1 1 d .
N2 N 0.14639(14) 0.28788(5) 0.56708(9) 0.0475(3) Uani 1 1 d .
C1 C 0.90398(17) 0.57081(6) 0.07340(11) 0.0483(4) Uani 1 1 d .
C2 C 0.9529(2) 0.59776(7) -0.00067(12) 0.0618(5) Uani 1 1 d .
H2 H 0.9029 0.5954 -0.0601 0.074 Uiso 1 1 calc R
C3 C 1.0778(2) 0.62828(7) 0.01611(14) 0.0686(5) Uani 1 1 d .
H3 H 1.1122 0.6464 -0.0330 0.082 Uiso 1 1 calc R
C4 C 1.1524(2) 0.63244(7) 0.10337(14) 0.0664(5) Uani 1 1 d .
H4 H 1.2359 0.6534 0.1129 0.080 Uiso 1 1 calc R
C5 C 1.10328(19) 0.60539(6) 0.17795(12) 0.0547(4) Uani 1 1 d .
H5 H 1.1531 0.6082 0.2373 0.066 Uiso 1 1 calc R
C6 C 0.97973(16) 0.57435(5) 0.16230(10) 0.0444(3) Uani 1 1 d .
C7 C 0.90153(15) 0.53958(5) 0.22687(10) 0.0407(3) Uani 1 1 d .
H7 H 0.8375 0.5605 0.2626 0.049 Uiso 1 1 calc R
C8 C 0.80527(15) 0.50572(6) 0.15650(10) 0.0418(3) Uani 1 1 d .
H8 H 0.8642 0.4758 0.1409 0.050 Uiso 1 1 calc R
C9 C 0.7261(2) 0.51248(8) -0.01263(12) 0.0663(5) Uani 1 1 d .
H9A H 0.6988 0.5376 -0.0603 0.099 Uiso 1 1 calc R
H9B H 0.6413 0.4919 -0.0023 0.099 Uiso 1 1 calc R
H9C H 0.8026 0.4905 -0.0319 0.099 Uiso 1 1 calc R
C10 C 1.00755(15) 0.50818(6) 0.29329(10) 0.0408(3) Uani 1 1 d .
C11 C 1.07295(15) 0.53190(6) 0.38228(10) 0.0414(3) Uani 1 1 d .
C12 C 1.17133(16) 0.50267(7) 0.44113(11) 0.0503(4) Uani 1 1 d .
H12 H 1.1945 0.4692 0.4242 0.060 Uiso 1 1 calc R
C13 C 1.23479(19) 0.52281(8) 0.52429(11) 0.0608(5) Uani 1 1 d .
H13 H 1.3006 0.5030 0.5631 0.073 Uiso 1 1 calc R
C14 C 1.2007(2) 0.57208(8) 0.54965(12) 0.0666(5) Uani 1 1 d .
H14 H 1.2438 0.5856 0.6057 0.080 Uiso 1 1 calc R
C15 C 1.1037(2) 0.60145(8) 0.49318(12) 0.0643(5) Uani 1 1 d .
H15 H 1.0807 0.6348 0.5110 0.077 Uiso 1 1 calc R
C16 C 1.03966(18) 0.58169(6) 0.40961(11) 0.0520(4) Uani 1 1 d .
H16 H 0.9739 0.6018 0.3714 0.062 Uiso 1 1 calc R
C17 C 0.66323(15) 0.48625(6) 0.18992(10) 0.0410(3) Uani 1 1 d .
C18 C 0.63771(17) 0.43406(6) 0.19738(11) 0.0501(4) Uani 1 1 d .
H18 H 0.7082 0.4108 0.1804 0.060 Uiso 1 1 calc R
C19 C 0.50931(19) 0.41548(7) 0.22958(12) 0.0585(4) Uani 1 1 d .
H19 H 0.4947 0.3801 0.2346 0.070 Uiso 1 1 calc R
C20 C 0.40410(18) 0.44920(7) 0.25392(12) 0.0566(4) Uani 1 1 d .
H20 H 0.3179 0.4369 0.2759 0.068 Uiso 1 1 calc R
C21 C 0.42646(19) 0.50135(7) 0.24575(14) 0.0655(5) Uani 1 1 d .
H21 H 0.3547 0.5244 0.2618 0.079 Uiso 1 1 calc R
C22 C 0.55473(18) 0.51979(7) 0.21388(13) 0.0590(4) Uani 1 1 d .
H22 H 0.5684 0.5552 0.2085 0.071 Uiso 1 1 calc R
C23 C 0.26534(16) 0.32193(6) 0.56428(11) 0.0463(4) Uani 1 1 d .
C24 C 0.3017(2) 0.35228(7) 0.49036(13) 0.0602(4) Uani 1 1 d .
H24 H 0.2447 0.3514 0.4330 0.072 Uiso 1 1 calc R
C25 C 0.4251(2) 0.38376(7) 0.50481(14) 0.0689(5) Uani 1 1 d .
H25 H 0.4509 0.4043 0.4561 0.083 Uiso 1 1 calc R
C26 C 0.5103(2) 0.38555(7) 0.58872(14) 0.0682(5) Uani 1 1 d .
H26 H 0.5932 0.4069 0.5961 0.082 Uiso 1 1 calc R
C27 C 0.47341(19) 0.35555(6) 0.66314(13) 0.0577(4) Uani 1 1 d .
H27 H 0.5304 0.3568 0.7205 0.069 Uiso 1 1 calc R
C28 C 0.35089(16) 0.32404(6) 0.65002(10) 0.0446(3) Uani 1 1 d .
C29 C 0.28208(15) 0.28767(5) 0.71567(10) 0.0403(3) Uani 1 1 d .
H29 H 0.2179 0.3075 0.7531 0.048 Uiso 1 1 calc R
C30 C 0.18537(15) 0.25338(6) 0.64691(10) 0.0418(3) Uani 1 1 d .
H30 H 0.2463 0.2250 0.6269 0.050 Uiso 1 1 calc R
C31 C 0.0858(2) 0.26216(7) 0.48181(12) 0.0635(5) Uani 1 1 d .
H31A H 0.0670 0.2873 0.4331 0.095 Uiso 1 1 calc R
H31B H -0.0050 0.2452 0.4922 0.095 Uiso 1 1 calc R
H31C H 0.1556 0.2371 0.4640 0.095 Uiso 1 1 calc R
C32 C 0.39209(15) 0.25689(6) 0.78034(10) 0.0426(3) Uani 1 1 d .
C33 C 0.44876(15) 0.27909(6) 0.87219(10) 0.0430(3) Uani 1 1 d .
C34 C 0.54136(18) 0.24858(7) 0.93232(11) 0.0537(4) Uani 1 1 d .
H34 H 0.5675 0.2157 0.9138 0.064 Uiso 1 1 calc R
C35 C 0.5946(2) 0.26653(8) 1.01881(12) 0.0676(5) Uani 1 1 d .
H35 H 0.6563 0.2458 1.0586 0.081 Uiso 1 1 calc R
C36 C 0.5569(2) 0.31501(9) 1.04667(13) 0.0721(5) Uani 1 1 d .
H36 H 0.5929 0.3270 1.1054 0.086 Uiso 1 1 calc R
C37 C 0.4664(2) 0.34580(8) 0.98832(13) 0.0685(5) Uani 1 1 d .
H37 H 0.4418 0.3787 1.0074 0.082 Uiso 1 1 calc R
C38 C 0.41142(19) 0.32819(6) 0.90124(12) 0.0545(4) Uani 1 1 d .
H38 H 0.3495 0.3491 0.8620 0.065 Uiso 1 1 calc R
C39 C 0.05449(15) 0.23083(6) 0.68882(10) 0.0409(3) Uani 1 1 d .
C40 C 0.05764(17) 0.18010(6) 0.72003(10) 0.0473(4) Uani 1 1 d .
H40 H 0.1390 0.1594 0.7116 0.057 Uiso 1 1 calc R
C41 C -0.05798(19) 0.15987(6) 0.76330(12) 0.0556(4) Uani 1 1 d .
H41 H -0.0542 0.1258 0.7838 0.067 Uiso 1 1 calc R
C42 C -0.17863(19) 0.18998(7) 0.77608(12) 0.0571(4) Uani 1 1 d .
H42 H -0.2569 0.1763 0.8050 0.068 Uiso 1 1 calc R
C43 C -0.18353(18) 0.24022(7) 0.74620(13) 0.0588(4) Uani 1 1 d .
H43 H -0.2650 0.2607 0.7553 0.071 Uiso 1 1 calc R
C44 C -0.06819(17) 0.26070(6) 0.70262(12) 0.0529(4) Uani 1 1 d .
H44 H -0.0729 0.2948 0.6824 0.063 Uiso 1 1 calc R

loop_
_atom_site_aniso_label
_atom_site_aniso_U_11
_atom_site_aniso_U_22
_atom_site_aniso_U_33
_atom_site_aniso_U_23
_atom_site_aniso_U_13
_atom_site_aniso_U_12
O1 0.0615(7) 0.0451(7) 0.0675(8) -0.0058(5) -0.0088(6) 0.0082(5)
O2 0.0717(8) 0.0578(7) 0.0639(8) -0.0139(6) -0.0121(6) 0.0232(6)
N1 0.0479(7) 0.0615(8) 0.0403(7) 0.0044(6) -0.0002(6) 0.0003(6)
N2 0.0469(7) 0.0530(8) 0.0418(7) 0.0048(6) 0.0004(6) -0.0006(6)
C1 0.0493(8) 0.0506(9) 0.0451(9) 0.0057(7) 0.0054(7) 0.0065(7)
C2 0.0674(11) 0.0688(12) 0.0493(10) 0.0150(8) 0.0069(8) 0.0058(9)
C3 0.0786(13) 0.0644(12) 0.0652(12) 0.0199(9) 0.0192(10) -0.0020(10)
C4 0.0710(11) 0.0553(11) 0.0746(13) 0.0089(9) 0.0153(10) -0.0154(9)
C5 0.0617(10) 0.0478(9) 0.0545(10) 0.0015(7) 0.0065(8) -0.0068(8)
C6 0.0488(8) 0.0392(8) 0.0455(8) 0.0027(6) 0.0068(7) 0.0037(6)
C7 0.0393(7) 0.0427(8) 0.0401(8) -0.0013(6) 0.0044(6) 0.0022(6)
C8 0.0405(7) 0.0445(8) 0.0400(8) -0.0023(6) 0.0031(6) 0.0047(6)
C9 0.0634(11) 0.0879(14) 0.0451(10) -0.0023(9) -0.0061(8) -0.0032(10)
C10 0.0369(7) 0.0415(8) 0.0445(8) 0.0033(6) 0.0070(6) -0.0019(6)
C11 0.0370(7) 0.0497(9) 0.0385(8) 0.0038(6) 0.0089(6) -0.0031(6)
C12 0.0445(8) 0.0612(10) 0.0460(9) 0.0089(7) 0.0080(7) 0.0015(7)
C13 0.0514(9) 0.0896(14) 0.0406(9) 0.0123(9) 0.0004(7) 0.0008(9)
C14 0.0607(11) 0.0977(15) 0.0414(9) -0.0121(10) 0.0051(8) -0.0094(10)
C15 0.0679(11) 0.0721(12) 0.0531(10) -0.0153(9) 0.0070(9) -0.0013(9)
C16 0.0508(9) 0.0580(10) 0.0469(9) -0.0029(7) 0.0039(7) 0.0004(7)
C17 0.0389(7) 0.0451(8) 0.0380(8) -0.0026(6) -0.0014(6) 0.0012(6)
C18 0.0481(9) 0.0455(9) 0.0561(10) -0.0009(7) 0.0026(7) 0.0037(7)
C19 0.0590(10) 0.0511(10) 0.0649(11) 0.0075(8) 0.0032(8) -0.0073(8)
C20 0.0492(9) 0.0723(12) 0.0491(9) -0.0001(8) 0.0083(7) -0.0092(8)
C21 0.0495(10) 0.0689(12) 0.0808(13) -0.0135(10) 0.0196(9) 0.0040(8)
C22 0.0516(9) 0.0452(9) 0.0820(13) -0.0076(8) 0.0153(9) 0.0024(7)
C23 0.0454(8) 0.0468(8) 0.0478(9) 0.0042(7) 0.0098(7) 0.0056(7)
C24 0.0647(11) 0.0640(11) 0.0534(10) 0.0126(8) 0.0128(8) 0.0060(9)
C25 0.0800(13) 0.0615(11) 0.0688(13) 0.0161(9) 0.0251(11) -0.0071(10)
C26 0.0706(12) 0.0641(12) 0.0723(13) 0.0032(10) 0.0186(10) -0.0215(9)
C27 0.0587(10) 0.0558(10) 0.0592(10) -0.0039(8) 0.0094(8) -0.0093(8)
C28 0.0457(8) 0.0408(8) 0.0484(9) 0.0005(7) 0.0095(7) 0.0023(6)
C29 0.0398(7) 0.0404(8) 0.0408(8) -0.0018(6) 0.0050(6) 0.0013(6)
C30 0.0413(7) 0.0429(8) 0.0408(8) 0.0004(6) 0.0018(6) 0.0043(6)
C31 0.0672(11) 0.0747(12) 0.0461(10) 0.0001(9) -0.0062(8) -0.0035(9)
C32 0.0376(7) 0.0455(8) 0.0449(8) -0.0006(6) 0.0054(6) 0.0010(6)
C33 0.0383(7) 0.0509(9) 0.0404(8) 0.0012(7) 0.0065(6) -0.0057(6)
C34 0.0530(9) 0.0598(10) 0.0479(9) 0.0039(8) 0.0026(7) -0.0003(8)
C35 0.0693(11) 0.0842(14) 0.0467(10) 0.0089(9) -0.0064(9) -0.0014(10)
C36 0.0784(13) 0.0929(15) 0.0438(10) -0.0110(10) 0.0007(9) -0.0173(11)
C37 0.0810(13) 0.0667(12) 0.0581(11) -0.0180(9) 0.0083(10) -0.0077(10)
C38 0.0585(10) 0.0523(10) 0.0523(10) -0.0046(8) 0.0040(8) -0.0019(8)
C39 0.0403(7) 0.0432(8) 0.0383(8) -0.0037(6) -0.0010(6) -0.0023(6)
C40 0.0516(9) 0.0440(8) 0.0455(8) -0.0037(7) 0.0014(7) 0.0020(7)
C41 0.0689(11) 0.0453(9) 0.0520(10) 0.0027(7) 0.0031(8) -0.0118(8)
C42 0.0533(9) 0.0643(11) 0.0543(10) -0.0036(8) 0.0089(8) -0.0153(8)
C43 0.0428(9) 0.0647(11) 0.0696(12) -0.0042(9) 0.0093(8) 0.0009(8)
C44 0.0467(8) 0.0464(9) 0.0655(11) 0.0047(8) 0.0052(8) 0.0011(7)

loop_
_atom_type_symbol
_atom_type_description
_atom_type_scat_dispersion_real
_atom_type_scat_dispersion_imag
_atom_type_scat_source
C C 0.0033 0.0016 'International Tables Vol C Tables 4.2.6.8 and 6.1.1.4'
H H 0.0000 0.0000 'International Tables Vol C Tables 4.2.6.8 and 6.1.1.4'
N N 0.0061 0.0033 'International Tables Vol C Tables 4.2.6.8 and 6.1.1.4'
O O 0.0106 0.0060 'International Tables Vol C Tables 4.2.6.8 and 6.1.1.4'

loop_
_geom_angle_atom_site_label_1
_geom_angle_atom_site_label_2
_geom_angle_atom_site_label_3
_geom_angle
C1 N1 C9 118.72(13)
C1 N1 C8 106.72(11)
C9 N1 C8 115.54(13)
C23 N2 C31 119.30(13)
C23 N2 C30 106.32(11)
C31 N2 C30 115.07(13)
C2 C1 N1 128.22(15)
C2 C1 C6 120.62(15)
N1 C1 C6 111.15(13)
C3 C2 C1 118.28(17)
C3 C2 H2 120.9
C1 C2 H2 120.9
C4 C3 C2 121.61(17)
C4 C3 H3 119.2
C2 C3 H3 119.2
C3 C4 C5 120.18(17)
C3 C4 H4 119.9
C5 C4 H4 119.9
C6 C5 C4 119.00(17)
C6 C5 H5 120.5
C4 C5 H5 120.5
C5 C6 C1 120.30(14)
C5 C6 C7 131.79(14)
C1 C6 C7 107.90(13)
C10 C7 C6 113.39(11)
C10 C7 C8 112.95(12)
C6 C7 C8 101.59(11)
C10 C7 H7 109.5
C6 C7 H7 109.5
C8 C7 H7 109.5
N1 C8 C17 112.95(11)
N1 C8 C7 103.60(11)
C17 C8 C7 115.08(12)
N1 C8 H8 108.3
C17 C8 H8 108.3
C7 C8 H8 108.3
N1 C9 H9A 109.5
N1 C9 H9B 109.5
H9A C9 H9B 109.5
N1 C9 H9C 109.5
H9A C9 H9C 109.5
H9B C9 H9C 109.5
O1 C10 C11 120.49(13)
O1 C10 C7 119.96(13)
C11 C10 C7 119.53(13)
C16 C11 C12 118.40(14)
C16 C11 C10 123.18(14)
C12 C11 C10 118.42(14)
C13 C12 C11 120.68(16)
C13 C12 H12 119.7
C11 C12 H12 119.7
C14 C13 C12 119.89(17)
C14 C13 H13 120.1
C12 C13 H13 120.1
C15 C14 C13 120.48(17)
C15 C14 H14 119.8
C13 C14 H14 119.8
C14 C15 C16 120.11(18)
C14 C15 H15 119.9
C16 C15 H15 119.9
C15 C16 C11 120.44(16)
C15 C16 H16 119.8
C11 C16 H16 119.8
C18 C17 C22 117.81(14)
C18 C17 C8 120.59(13)
C22 C17 C8 121.60(14)
C17 C18 C19 121.42(15)
C17 C18 H18 119.3
C19 C18 H18 119.3
C20 C19 C18 119.95(16)
C20 C19 H19 120.0
C18 C19 H19 120.0
C19 C20 C21 119.54(16)
C19 C20 H20 120.2
C21 C20 H20 120.2
C20 C21 C22 120.41(16)
C20 C21 H21 119.8
C22 C21 H21 119.8
C21 C22 C17 120.86(16)
C21 C22 H22 119.6
C17 C22 H22 119.6
C24 C23 C28 120.31(15)
C24 C23 N2 128.53(15)
C28 C23 N2 111.15(13)
C25 C24 C23 117.96(17)
C25 C24 H24 121.0
C23 C24 H24 121.0
C26 C25 C24 121.89(17)
C26 C25 H25 119.1
C24 C25 H25 119.1
C25 C26 C27 120.26(17)
C25 C26 H26 119.9
C27 C26 H26 119.9
C28 C27 C26 118.62(17)
C28 C27 H27 120.7
C26 C27 H27 120.7
C27 C28 C23 120.95(15)
C27 C28 C29 131.40(15)
C23 C28 C29 107.66(12)
C28 C29 C32 115.00(12)
C28 C29 C30 101.52(11)
C32 C29 C30 112.89(12)
C28 C29 H29 109.0
C32 C29 H29 109.0
C30 C29 H29 109.0
N2 C30 C39 114.44(11)
N2 C30 C29 103.32(11)
C39 C30 C29 112.72(12)
N2 C30 H30 108.7
C39 C30 H30 108.7
C29 C30 H30 108.7
N2 C31 H31A 109.5
N2 C31 H31B 109.5
H31A C31 H31B 109.5
N2 C31 H31C 109.5
H31A C31 H31C 109.5
H31B C31 H31C 109.5
O2 C32 C33 120.34(14)
O2 C32 C29 120.34(13)
C33 C32 C29 119.32(13)
C34 C33 C38 118.76(15)
C34 C33 C32 117.93(14)
C38 C33 C32 123.30(14)
C35 C34 C33 120.60(17)
C35 C34 H34 119.7
C33 C34 H34 119.7
C36 C35 C34 120.09(18)
C36 C35 H35 120.0
C34 C35 H35 120.0
C37 C36 C35 120.25(17)
C37 C36 H36 119.9
C35 C36 H36 119.9
C36 C37 C38 120.34(18)
C36 C37 H37 119.8
C38 C37 H37 119.8
C37 C38 C33 119.96(17)
C37 C38 H38 120.0
C33 C38 H38 120.0
C44 C39 C40 118.09(14)
C44 C39 C30 121.35(13)
C40 C39 C30 120.44(13)
C41 C40 C39 121.02(15)
C41 C40 H40 119.5
C39 C40 H40 119.5
C42 C41 C40 120.03(16)
C42 C41 H41 120.0
C40 C41 H41 120.0
C43 C42 C41 119.84(15)
C43 C42 H42 120.1
C41 C42 H42 120.1
C42 C43 C44 120.41(16)
C42 C43 H43 119.8
C44 C43 H43 119.8
C43 C44 C39 120.59(15)
C43 C44 H44 119.7
C39 C44 H44 119.7

loop_
_geom_bond_atom_site_label_1
_geom_bond_atom_site_label_2
_geom_bond_distance
O1 C10 1.2112(17)
O2 C32 1.2104(17)
N1 C1 1.394(2)
N1 C9 1.456(2)
N1 C8 1.4746(19)
N2 C23 1.3976(19)
N2 C31 1.456(2)
N2 C30 1.4719(18)
C1 C2 1.387(2)
C1 C6 1.395(2)
C2 C3 1.383(3)
C2 H2 0.9300
C3 C4 1.371(3)
C3 H3 0.9300
C4 C5 1.395(2)
C4 H4 0.9300
C5 C6 1.379(2)
C5 H5 0.9300
C6 C7 1.523(2)
C7 C10 1.522(2)
C7 C8 1.5430(19)
C7 H7 0.9800
C8 C17 1.509(2)
C8 H8 0.9800
C9 H9A 0.9600
C9 H9B 0.9600
C9 H9C 0.9600
C10 C11 1.491(2)
C11 C16 1.390(2)
C11 C12 1.391(2)
C12 C13 1.379(2)
C12 H12 0.9300
C13 C14 1.371(3)
C13 H13 0.9300
C14 C15 1.368(3)
C14 H14 0.9300
C15 C16 1.382(2)
C15 H15 0.9300
C16 H16 0.9300
C17 C18 1.377(2)
C17 C22 1.383(2)
C18 C19 1.385(2)
C18 H18 0.9300
C19 C20 1.366(2)
C19 H19 0.9300
C20 C21 1.372(2)
C20 H20 0.9300
C21 C22 1.380(2)
C21 H21 0.9300
C22 H22 0.9300
C23 C24 1.392(2)
C23 C28 1.393(2)
C24 C25 1.383(3)
C24 H24 0.9300
C25 C26 1.369(3)
C25 H25 0.9300
C26 C27 1.394(2)
C26 H26 0.9300
C27 C28 1.376(2)
C27 H27 0.9300
C28 C29 1.515(2)
C29 C32 1.520(2)
C29 C30 1.538(2)
C29 H29 0.9800
C30 C39 1.505(2)
C30 H30 0.9800
C31 H31A 0.9600
C31 H31B 0.9600
C31 H31C 0.9600
C32 C33 1.487(2)
C33 C34 1.390(2)
C33 C38 1.391(2)
C34 C35 1.372(2)
C34 H34 0.9300
C35 C36 1.372(3)
C35 H35 0.9300
C36 C37 1.370(3)
C36 H36 0.9300
C37 C38 1.381(2)
C37 H37 0.9300
C38 H38 0.9300
C39 C44 1.387(2)
C39 C40 1.388(2)
C40 C41 1.379(2)
C40 H40 0.9300
C41 C42 1.372(2)
C41 H41 0.9300
C42 C43 1.369(2)
C42 H42 0.9300
C43 C44 1.381(2)
C43 H43 0.9300
C44 H44 0.9300

loop_
_geom_torsion_atom_site_label_1
_geom_torsion_atom_site_label_2
_geom_torsion_atom_site_label_3
_geom_torsion_atom_site_label_4
_geom_torsion
C9 N1 C1 C2 27.5(2)
C8 N1 C1 C2 160.19(16)
C9 N1 C1 C6 -153.51(15)
C8 N1 C1 C6 -20.83(17)
N1 C1 C2 C3 178.60(16)
C6 C1 C2 C3 -0.3(3)
C1 C2 C3 C4 -0.3(3)
C2 C3 C4 C5 0.3(3)
C3 C4 C5 C6 0.4(3)
C4 C5 C6 C1 -1.0(2)
C4 C5 C6 C7 178.42(15)
C2 C1 C6 C5 1.0(2)
N1 C1 C6 C5 -178.11(14)
C2 C1 C6 C7 -178.58(14)
N1 C1 C6 C7 2.36(17)
C5 C6 C7 C10 -42.1(2)
C1 C6 C7 C10 137.33(13)
C5 C6 C7 C8 -163.62(16)
C1 C6 C7 C8 15.84(15)
C1 N1 C8 C17 155.09(12)
C9 N1 C8 C17 -70.51(16)
C1 N1 C8 C7 29.92(15)
C9 N1 C8 C7 164.32(13)
C10 C7 C8 N1 -148.92(11)
C6 C7 C8 N1 -27.12(13)
C10 C7 C8 C17 87.29(15)
C6 C7 C8 C17 -150.91(12)
C6 C7 C10 O1 -94.34(16)
C8 C7 C10 O1 20.55(18)
C6 C7 C10 C11 84.18(15)
C8 C7 C10 C11 -160.93(12)
O1 C10 C11 C16 179.93(14)
C7 C10 C11 C16 1.4(2)
O1 C10 C11 C12 -0.5(2)
C7 C10 C11 C12 -179.02(12)
C16 C11 C12 C13 -0.4(2)
C10 C11 C12 C13 -179.95(13)
C11 C12 C13 C14 0.1(2)
C12 C13 C14 C15 0.2(3)
C13 C14 C15 C16 -0.3(3)
C14 C15 C16 C11 0.1(3)
C12 C11 C16 C15 0.2(2)
C10 C11 C16 C15 179.80(14)
N1 C8 C17 C18 122.26(15)
C7 C8 C17 C18 -119.05(15)
N1 C8 C17 C22 -57.67(19)
C7 C8 C17 C22 61.02(19)
C22 C17 C18 C19 -1.3(2)
C8 C17 C18 C19 178.76(14)
C17 C18 C19 C20 0.6(3)
C18 C19 C20 C21 0.3(3)
C19 C20 C21 C22 -0.5(3)
C20 C21 C22 C17 -0.2(3)
C18 C17 C22 C21 1.1(3)
C8 C17 C22 C21 -178.95(15)
C31 N2 C23 C24 29.1(2)
C30 N2 C23 C24 161.22(16)
C31 N2 C23 C28 -152.25(14)
C30 N2 C23 C28 -20.13(16)
C28 C23 C24 C25 0.7(2)
N2 C23 C24 C25 179.20(16)
C23 C24 C25 C26 0.0(3)
C24 C25 C26 C27 -0.6(3)
C25 C26 C27 C28 0.5(3)
C26 C27 C28 C23 0.1(2)
C26 C27 C28 C29 -179.59(16)
C24 C23 C28 C27 -0.7(2)
N2 C23 C28 C27 -179.51(14)
C24 C23 C28 C29 179.04(14)
N2 C23 C28 C29 0.27(16)
C27 C28 C29 C32 -39.6(2)
C23 C28 C29 C32 140.63(13)
C27 C28 C29 C30 -161.83(16)
C23 C28 C29 C30 18.42(15)
C23 N2 C30 C39 153.79(12)
C31 N2 C30 C39 -71.78(17)
C23 N2 C30 C29 30.87(14)
C31 N2 C30 C29 165.29(12)
C28 C29 C30 N2 -29.35(13)
C32 C29 C30 N2 -153.00(11)
C28 C29 C30 C39 -153.41(12)
C32 C29 C30 C39 82.94(15)
C28 C29 C32 O2 -91.31(17)
C30 C29 C32 O2 24.54(19)
C28 C29 C32 C33 88.80(16)
C30 C29 C32 C33 -155.35(12)
O2 C32 C33 C34 -4.2(2)
C29 C32 C33 C34 175.73(13)
O2 C32 C33 C38 177.12(15)
C29 C32 C33 C38 -3.0(2)
C38 C33 C34 C35 0.2(2)
C32 C33 C34 C35 -178.59(14)
C33 C34 C35 C36 -0.1(3)
C34 C35 C36 C37 -0.2(3)
C35 C36 C37 C38 0.5(3)
C36 C37 C38 C33 -0.4(3)
C34 C33 C38 C37 0.1(2)
C32 C33 C38 C37 178.82(15)
N2 C30 C39 C44 -42.54(19)
C29 C30 C39 C44 75.15(17)
N2 C30 C39 C40 141.46(14)
C29 C30 C39 C40 -100.85(15)
C44 C39 C40 C41 0.2(2)
C30 C39 C40 C41 176.31(14)
C39 C40 C41 C42 0.0(2)
C40 C41 C42 C43 -0.3(2)
C41 C42 C43 C44 0.5(3)
C42 C43 C44 C39 -0.3(3)
C40 C39 C44 C43 0.0(2)
C30 C39 C44 C43 -176.13(15)
